data_1565942
loop_
_publ_author_name
'Wildner, Manfred'
'Zakharov, Boris A.'
'Bogdanov, Nikita E.'
'Talla, Dominik'
'Boldyreva, Elena V.'
'Miletich, Ronald'

_publ_section_title
;
 Crystallography relevant to Mars and Galilean icy moons: crystal behavior
 of kieserite-type monohydrate sulfates at extraterrestrial conditions
 down to 15 K
;
_journal_issue 2
_journal_name_full IUCrJ
_journal_page_first 194
_journal_page_last 203
_journal_paper_doi 10.1107/S2052252521012720
_journal_volume 9
_journal_year 2022
_chemical_formula_sum 'Fe H2 O5 S'
_chemical_formula_weight 169.93
_space_group_crystal_system monoclinic
_space_group_IT_number 15
_space_group_name_Hall '-C 2yc'
_space_group_name_H-M_alt 'C 1 2/c 1'
_atom_sites_solution_hydrogens difmap
_audit_creation_method SHELXL-2018/3
_cell_angle_alpha 90
_cell_angle_beta 118.314(14)
_cell_angle_gamma 90
_cell_formula_units_Z 4
_cell_length_a 7.0304(8)
_cell_length_b 7.5789(6)
_cell_length_c 7.7374(8)
_cell_measurement_temperature 45(2)
_cell_volume 362.95(8)
_computing_structure_refinement 'SHELXL-2018/3 (Sheldrick, 2018)'
_diffrn_ambient_temperature 45(2)
_diffrn_measured_fraction_theta_full 0.988
_diffrn_measured_fraction_theta_max 0.875
_diffrn_radiation_type MoK\a
_diffrn_radiation_wavelength 0.71073
_diffrn_reflns_av_R_equivalents 0.0199
_diffrn_reflns_av_unetI/netI 0.0241
_diffrn_reflns_Laue_measured_fraction_full 0.988
_diffrn_reflns_Laue_measured_fraction_max 0.875
_diffrn_reflns_limit_h_max 9
_diffrn_reflns_limit_h_min -9
_diffrn_reflns_limit_k_max 9
_diffrn_reflns_limit_k_min -9
_diffrn_reflns_limit_l_max 10
_diffrn_reflns_limit_l_min -7
_diffrn_reflns_number 1187
_diffrn_reflns_point_group_measured_fraction_full 0.988
_diffrn_reflns_point_group_measured_fraction_max 0.875
_diffrn_reflns_theta_full 25.242
_diffrn_reflns_theta_max 29.420
_diffrn_reflns_theta_min 4.205
_exptl_absorpt_coefficient_mu 4.613
_exptl_crystal_density_diffrn 3.110
_exptl_crystal_F_000 336
_exptl_crystal_size_max 0.320
_exptl_crystal_size_mid 0.290
_exptl_crystal_size_min 0.070
_refine_diff_density_max 0.537
_refine_diff_density_min -0.465
_refine_diff_density_rms 0.105
_refine_ls_extinction_coef 0.0346(18)
_refine_ls_extinction_expression Fc^*^=kFc[1+0.001xFc^2^\l^3^/sin(2\q)]^-1/4^
_refine_ls_extinction_method 'SHELXL-2018/3 (Sheldrick 2018)'
_refine_ls_goodness_of_fit_ref 1.121
_refine_ls_hydrogen_treatment refall
_refine_ls_matrix_type full
_refine_ls_number_parameters 40
_refine_ls_number_reflns 442
_refine_ls_number_restraints 0
_refine_ls_restrained_S_all 1.121
_refine_ls_R_factor_all 0.0177
_refine_ls_R_factor_gt 0.0172
_refine_ls_shift/su_max 0.000
_refine_ls_shift/su_mean 0.000
_refine_ls_structure_factor_coef Fsqd
_refine_ls_weighting_details 'w=1/[\s^2^(Fo^2^)+(0.0210P)^2^+0.0400P] where P=(Fo^2^+2Fc^2^)/3'
_refine_ls_weighting_scheme calc
_refine_ls_wR_factor_gt 0.0420
_refine_ls_wR_factor_ref 0.0424
_reflns_Friedel_coverage 0.000
_reflns_number_gt 425
_reflns_number_total 442
_reflns_threshold_expression 'I > 2\s(I)'
_cod_data_source_file lt5044.cif
_cod_data_source_block FeSO4H2O_He_45K
_cod_depositor_comments 'Adding full bibliography for 1565934--1565967.cif.'
_cod_original_cell_volume 362.94(8)
_cod_original_sg_symbol_H-M 'C 2/c'
_cod_database_code 1565942
_shelx_shelxl_version_number 2018/3
_shelx_space_group_comment
;
The symmetry employed for this shelxl refinement is uniquely defined
by the following loop, which should always be used as a source of
symmetry information in preference to the above space-group names.
They are only intended as comments.
;
_shelx_estimated_absorpt_t_min 0.320
_shelx_estimated_absorpt_t_max 0.738

loop_
_space_group_symop_operation_xyz
'x, y, z'
'-x, y, -z+1/2'
'x+1/2, y+1/2, z'
'-x+1/2, y+1/2, -z+1/2'
'-x, -y, -z'
'x, -y, z-1/2'
'-x+1/2, -y+1/2, -z'
'x+1/2, -y+1/2, z-1/2'

loop_
_atom_site_label
_atom_site_type_symbol
_atom_site_fract_x
_atom_site_fract_y
_atom_site_fract_z
_atom_site_U_iso_or_equiv
_atom_site_adp_type
_atom_site_occupancy
_atom_site_site_symmetry_order
_atom_site_calc_flag
_atom_site_refinement_flags_posn
_atom_site_refinement_flags_adp
_atom_site_refinement_flags_occupancy
_atom_site_disorder_assembly
_atom_site_disorder_group
Fe Fe 0.000000 0.500000 0.000000 0.00235(16) Uani 1 2 d S . P . .
S S 0.000000 0.15535(7) 0.250000 0.00229(17) Uani 1 2 d S T P . .
O1 O 0.1683(2) 0.04564(17) 0.40068(17) 0.0046(3) Uani 1 1 d . . . . .
O2 O 0.10045(19) 0.27064(15) 0.15967(16) 0.0044(3) Uani 1 1 d . . . . .
O3 O 0.000000 0.6435(2) 0.250000 0.0045(4) Uani 1 2 d S T P . .
H H 0.101(4) 0.715(3) 0.290(3) 0.020(6) Uiso 1 1 d . . . . .

loop_
_atom_site_aniso_label
_atom_site_aniso_U_11
_atom_site_aniso_U_22
_atom_site_aniso_U_33
_atom_site_aniso_U_23
_atom_site_aniso_U_13
_atom_site_aniso_U_12
Fe 0.0025(2) 0.0022(2) 0.0022(2) 0.00075(11) 0.00098(16) 0.00025(12)
S 0.0019(3) 0.0024(3) 0.0026(3) 0.000 0.0011(2) 0.000
O1 0.0036(7) 0.0049(6) 0.0045(5) 0.0008(5) 0.0013(5) 0.0010(5)
O2 0.0038(7) 0.0042(6) 0.0052(5) 0.0017(4) 0.0023(5) 0.0002(5)
O3 0.0036(10) 0.0045(9) 0.0056(8) 0.000 0.0024(7) 0.000

loop_
_atom_type_symbol
_atom_type_description
_atom_type_scat_dispersion_real
_atom_type_scat_dispersion_imag
_atom_type_scat_source
O O 0.0106 0.0060 'International Tables Vol C Tables 4.2.6.8 and 6.1.1.4'
H H 0.0000 0.0000 'International Tables Vol C Tables 4.2.6.8 and 6.1.1.4'
S S 0.1246 0.1234 'International Tables Vol C Tables 4.2.6.8 and 6.1.1.4'
Fe Fe 0.3463 0.8444 'International Tables Vol C Tables 4.2.6.8 and 6.1.1.4'

loop_
_geom_angle_atom_site_label_1
_geom_angle_atom_site_label_2
_geom_angle_atom_site_label_3
_geom_angle
_geom_angle_site_symmetry_1
_geom_angle_site_symmetry_3
_geom_angle_publ_flag
O2 Fe O2 180.0 5_565 . ?
O2 Fe O1 85.09(5) 5_565 8_455 ?
O2 Fe O1 94.91(5) . 8_455 ?
O2 Fe O1 94.91(5) 5_565 4 ?
O2 Fe O1 85.09(5) . 4 ?
O1 Fe O1 180.00(7) 8_455 4 ?
O2 Fe O3 91.87(5) 5_565 5_565 ?
O2 Fe O3 88.13(5) . 5_565 ?
O1 Fe O3 93.39(3) 8_455 5_565 ?
O1 Fe O3 86.61(3) 4 5_565 ?
O2 Fe O3 88.12(5) 5_565 . ?
O2 Fe O3 91.88(5) . . ?
O1 Fe O3 86.61(3) 8_455 . ?
O1 Fe O3 93.39(3) 4 . ?
O3 Fe O3 180.0 5_565 . ?
O2 Fe O2 83.09(2) 5_565 4 ?
O2 Fe O2 96.91(2) . 4 ?
O1 Fe O2 137.00(4) 8_455 4 ?
O1 Fe O2 43.00(4) 4 4 ?
O3 Fe O2 128.11(3) 5_565 4 ?
O3 Fe O2 51.89(3) . 4 ?
O2 Fe O2 96.91(2) 5_565 8_455 ?
O2 Fe O2 83.09(2) . 8_455 ?
O1 Fe O2 43.00(4) 8_455 8_455 ?
O1 Fe O2 137.00(4) 4 8_455 ?
O3 Fe O2 51.89(3) 5_565 8_455 ?
O3 Fe O2 128.11(3) . 8_455 ?
O2 Fe O2 180.0 4 8_455 ?
O2 Fe O2 137.67(4) 5_565 2 ?
O2 Fe O2 42.33(4) . 2 ?
O1 Fe O2 67.01(4) 8_455 2 ?
O1 Fe O2 112.99(4) 4 2 ?
O3 Fe O2 119.76(4) 5_565 2 ?
O3 Fe O2 60.24(4) . 2 ?
O2 Fe O2 95.88(3) 4 2 ?
O2 Fe O2 84.12(3) 8_455 2 ?
O2 Fe O2 42.33(4) 5_565 6_565 ?
O2 Fe O2 137.67(4) . 6_565 ?
O1 Fe O2 112.99(4) 8_455 6_565 ?
O1 Fe O2 67.01(4) 4 6_565 ?
O3 Fe O2 60.24(4) 5_565 6_565 ?
O3 Fe O2 119.76(4) . 6_565 ?
O2 Fe O2 84.12(3) 4 6_565 ?
O2 Fe O2 95.88(3) 8_455 6_565 ?
O2 Fe O2 180.00(3) 2 6_565 ?
O1 S O1 110.76(11) 2 . ?
O1 S O2 110.09(6) 2 . ?
O1 S O2 108.85(7) . . ?
O1 S O2 108.85(7) 2 2 ?
O1 S O2 110.09(6) . 2 ?
O2 S O2 108.17(9) . 2 ?
S O1 Fe 136.03(7) . 4_545 ?
S O1 O2 35.94(4) . . ?
Fe O1 O2 100.21(6) 4_545 . ?
S O1 O1 34.62(5) . 2 ?
Fe O1 O1 139.58(8) 4_545 2 ?
O2 O1 O1 60.41(5) . 2 ?
S O1 O2 35.31(4) . 2 ?
Fe O1 O2 144.37(7) 4_545 2 ?
O2 O1 O2 60.04(6) . 2 ?
O1 O1 O2 59.66(5) 2 2 ?
S O1 O2 126.92(7) . 4_545 ?
Fe O1 O2 46.63(3) 4_545 4_545 ?
O2 O1 O2 108.32(4) . 4_545 ?
O1 O1 O2 102.64(5) 2 4_545 ?
O2 O1 O2 161.61(7) 2 4_545 ?
S O1 O3 171.27(7) . 7_556 ?
Fe O1 O3 48.24(3) 4_545 7_556 ?
O2 O1 O3 146.13(6) . 7_556 ?
O1 O1 O3 150.20(4) 2 7_556 ?
O2 O1 O3 136.04(5) 2 7_556 ?
O2 O1 O3 61.81(4) 4_545 7_556 ?
S O1 O2 116.01(7) . 8_556 ?
Fe O1 O2 41.84(3) 4_545 8_556 ?
O2 O1 O2 87.44(5) . 8_556 ?
O1 O1 O2 147.80(5) 2 8_556 ?
O2 O1 O2 104.29(6) 2 8_556 ?
O2 O1 O2 88.47(5) 4_545 8_556 ?
O3 O1 O2 61.16(4) 7_556 8_556 ?
S O1 O3 91.83(5) . 3_545 ?
Fe O1 O3 44.68(3) 4_545 3_545 ?
O2 O1 O3 56.96(4) . 3_545 ?
O1 O1 O3 101.62(6) 2 3_545 ?
O2 O1 O3 114.18(6) 2 3_545 ?
O2 O1 O3 61.70(4) 4_545 3_545 ?
O3 O1 O3 92.92(4) 7_556 3_545 ?
O2 O1 O3 57.13(3) 8_556 3_545 ?
S O1 O3 103.06(6) . 1_545 ?
Fe O1 O3 97.31(4) 4_545 1_545 ?
O2 O1 O3 118.61(5) . 1_545 ?
O1 O1 O3 68.44(3) 2 1_545 ?
O2 O1 O3 118.01(6) 2 1_545 ?
O2 O1 O3 52.55(4) 4_545 1_545 ?
O3 O1 O3 82.53(4) 7_556 1_545 ?
O2 O1 O3 137.15(5) 8_556 1_545 ?
O3 O1 O3 107.04(5) 3_545 1_545 ?
S O1 O2 126.96(7) . 6_556 ?
Fe O1 O2 96.48(5) 4_545 6_556 ?
O2 O1 O2 162.61(7) . 6_556 ?
O1 O1 O2 103.26(5) 2 6_556 ?
O2 O1 O2 107.73(5) 2 6_556 ?
O2 O1 O2 79.87(4) 4_545 6_556 ?
O3 O1 O2 51.25(3) 7_556 6_556 ?
O2 O1 O2 108.46(5) 8_556 6_556 ?
O3 O1 O2 137.82(5) 3_545 6_556 ?
O3 O1 O2 53.76(3) 1_545 6_556 ?
S O1 O2 113.46(6) . 7_556 ?
Fe O1 O2 76.98(4) 4_545 7_556 ?
O2 O1 O2 108.65(5) . 7_556 ?
O1 O1 O2 140.79(6) 2 7_556 ?
O2 O1 O2 81.93(4) 2 7_556 ?
O2 O1 O2 116.23(6) 4_545 7_556 ?
O3 O1 O2 58.38(4) 7_556 7_556 ?
O2 O1 O2 44.32(4) 8_556 7_556 ?
O3 O1 O2 101.11(4) 3_545 7_556 ?
O3 O1 O2 132.60(4) 1_545 7_556 ?
O2 O1 O2 79.81(3) 6_556 7_556 ?
S O2 Fe 132.41(7) . . ?
S O2 O1 35.21(4) . . ?
Fe O2 O1 162.33(7) . . ?
S O2 O2 35.92(5) . 2 ?
Fe O2 O2 102.69(5) . 2 ?
O1 O2 O2 60.36(5) . 2 ?
S O2 O1 34.60(4) . 2 ?
Fe O2 O1 117.77(6) . 2 ?
O1 O2 O1 59.93(7) . 2 ?
O2 O2 O1 59.60(5) 2 2 ?
S O2 O3 109.41(6) . 3_545 ?
Fe O2 O3 118.12(6) . 3_545 ?
O1 O2 O3 75.48(5) . 3_545 ?
O2 O2 O3 131.76(6) 2 3_545 ?
O1 O2 O3 114.53(6) 2 3_545 ?
S O2 O1 162.12(7) . 4 ?
Fe O2 O1 48.29(4) . 4 ?
O1 O2 O1 137.46(5) . 4 ?
O2 O2 O1 129.71(4) 2 4 ?
O1 O2 O1 161.61(7) 2 4 ?
O3 O2 O1 72.45(5) 3_545 4 ?
S O2 O3 134.63(7) . 5_565 ?
Fe O2 O3 48.23(4) . 5_565 ?
O1 O2 O3 147.36(7) . 5_565 ?
O2 O2 O3 135.16(7) 2 5_565 ?
O1 O2 O3 100.34(5) 2 5_565 ?
O3 O2 O3 92.60(4) 3_545 5_565 ?
O1 O2 O3 61.65(4) 4 5_565 ?
S O2 O1 91.70(6) . 8_455 ?
Fe O2 O1 43.24(3) . 8_455 ?
O1 O2 O1 126.85(7) . 8_455 ?
O2 O2 O1 73.01(5) 2 8_455 ?
O1 O2 O1 75.71(6) 2 8_455 ?
O3 O2 O1 155.23(5) 3_545 8_455 ?
O1 O2 O1 91.53(5) 4 8_455 ?
O3 O2 O1 62.85(4) 5_565 8_455 ?
S O2 O3 102.80(6) . . ?
Fe O2 O3 46.21(2) . . ?
O1 O2 O3 117.31(5) . . ?
O2 O2 O3 66.88(2) 2 . ?
O1 O2 O3 116.70(5) 2 . ?
O3 O2 O3 125.89(6) 3_545 . ?
O1 O2 O3 64.53(4) 4 . ?
O3 O2 O3 94.43(4) 5_565 . ?
O1 O2 O3 57.85(3) 8_455 . ?
S O2 O1 95.51(6) . 6 ?
Fe O2 O1 110.91(5) . 6 ?
O1 O2 O1 85.59(3) . 6 ?
O2 O2 O1 130.13(4) 2 6 ?
O1 O2 O1 72.27(5) 2 6 ?
O3 O2 O1 58.10(4) 3_545 6 ?
O1 O2 O1 100.13(4) 4 6 ?
O3 O2 O1 62.71(4) 5_565 6 ?
O1 O2 O1 108.45(5) 8_455 6 ?
O3 O2 O1 157.06(4) . 6 ?
S O2 O1 82.84(5) . 7_556 ?
Fe O2 O1 97.10(4) . 7_556 ?
O1 O2 O1 71.35(5) . 7_556 ?
O2 O2 O1 62.66(5) 2 7_556 ?
O1 O2 O1 116.98(5) 2 7_556 ?
O3 O2 O1 86.61(4) 3_545 7_556 ?
O1 O2 O1 79.50(4) 4 7_556 ?
O3 O2 O1 139.25(5) 5_565 7_556 ?
O1 O2 O1 109.43(5) 8_455 7_556 ?
O3 O2 O1 55.39(3) . 7_556 ?
O1 O2 O1 142.11(4) 6 7_556 ?
Fe O3 Fe 121.29(8) . 2 ?
Fe O3 O2 88.32(2) . 4 ?
Fe O3 O2 112.05(3) 2 4 ?
Fe O3 O2 112.05(3) . 3_455 ?
Fe O3 O2 88.32(3) 2 3_455 ?
O2 O3 O2 138.65(8) 4 3_455 ?
Fe O3 O1 45.15(3) . 8_455 ?
Fe O3 O1 103.41(6) 2 8_455 ?
O2 O3 O1 132.24(4) 4 8_455 ?
O2 O3 O1 70.65(4) 3_455 8_455 ?
Fe O3 O1 103.41(6) . 7_556 ?
Fe O3 O1 45.15(3) 2 7_556 ?
O2 O3 O1 70.65(4) 4 7_556 ?
O2 O3 O1 132.24(4) 3_455 7_556 ?
O1 O3 O1 122.27(8) 8_455 7_556 ?
Fe O3 O2 159.71(6) . 6_566 ?
Fe O3 O2 43.65(2) 2 6_566 ?
O2 O3 O2 87.40(4) 4 6_566 ?
O2 O3 O2 83.74(4) 3_455 6_566 ?
O1 O3 O2 139.68(4) 8_455 6_566 ?
O1 O3 O2 56.54(3) 7_556 6_566 ?
Fe O3 O2 43.65(2) . 5_565 ?
Fe O3 O2 159.71(6) 2 5_565 ?
O2 O3 O2 83.74(3) 4 5_565 ?
O2 O3 O2 87.40(4) 3_455 5_565 ?
O1 O3 O2 56.54(3) 8_455 5_565 ?
O1 O3 O2 139.68(4) 7_556 5_565 ?
O2 O3 O2 154.74(8) 6_566 5_565 ?
Fe O3 O2 80.93(6) . 2 ?
Fe O3 O2 41.92(3) 2 2 ?
O2 O3 O2 125.89(6) 4 2 ?
O2 O3 O2 93.63(3) 3_455 2 ?
O1 O3 O2 66.23(5) 8_455 2 ?
O1 O3 O2 60.99(4) 7_556 2 ?
O2 O3 O2 85.57(4) 6_566 2 ?
O2 O3 O2 118.65(5) 5_565 2 ?
Fe O3 O2 41.92(3) . . ?
Fe O3 O2 80.93(6) 2 . ?
O2 O3 O2 93.62(3) 4 . ?
O2 O3 O2 125.89(6) 3_455 . ?
O1 O3 O2 60.99(4) 8_455 . ?
O1 O3 O2 66.23(5) 7_556 . ?
O2 O3 O2 118.65(5) 6_566 . ?
O2 O3 O2 85.57(4) 5_565 . ?
O2 O3 O2 46.23(5) 2 . ?
Fe O3 O1 120.87(5) . 3_455 ?
Fe O3 O1 41.93(2) 2 3_455 ?
O2 O3 O1 147.26(3) 4 3_455 ?
O2 O3 O1 47.56(3) 3_455 3_455 ?
O1 O3 O1 79.83(4) 8_455 3_455 ?
O1 O3 O1 87.09(4) 7_556 3_455 ?
O2 O3 O1 60.03(3) 6_566 3_455 ?
O2 O3 O1 127.05(3) 5_565 3_455 ?
O2 O3 O1 53.77(4) 2 3_455 ?
O2 O3 O1 99.08(5) . 3_455 ?
Fe O3 O1 41.93(2) . 4 ?
Fe O3 O1 120.87(5) 2 4 ?
O2 O3 O1 47.56(3) 4 4 ?
O2 O3 O1 147.26(3) 3_455 4 ?
O1 O3 O1 87.09(4) 8_455 4 ?
O1 O3 O1 79.83(4) 7_556 4 ?
O2 O3 O1 127.05(3) 6_566 4 ?
O2 O3 O1 60.03(3) 5_565 4 ?
O2 O3 O1 99.08(5) 2 4 ?
O2 O3 O1 53.77(4) . 4 ?
O1 O3 O1 152.76(8) 3_455 4 ?
Fe O3 H 107.0(15) . . ?
Fe O3 H 110.3(15) 2 . ?
O2 O3 H 22.5(16) 4 . ?
O2 O3 H 117.5(16) 3_455 . ?
O1 O3 H 145.2(15) 8_455 . ?
O1 O3 H 79.0(16) 7_556 . ?
O2 O3 H 74.3(15) 6_566 . ?
O2 O3 H 89.2(15) 5_565 . ?
O2 O3 H 139.8(16) 2 . ?
O2 O3 H 115.9(16) . . ?
O1 O3 H 132.0(15) 3_455 . ?
O1 O3 H 68.8(16) 4 . ?
Fe O3 H 110.3(15) . 2 ?
Fe O3 H 107.0(15) 2 2 ?
O2 O3 H 117.5(16) 4 2 ?
O2 O3 H 22.5(16) 3_455 2 ?
O1 O3 H 79.0(16) 8_455 2 ?
O1 O3 H 145.2(15) 7_556 2 ?
O2 O3 H 89.2(15) 6_566 2 ?
O2 O3 H 74.3(15) 5_565 2 ?
O2 O3 H 115.9(16) 2 2 ?
O2 O3 H 139.8(16) . 2 ?
O1 O3 H 68.8(16) 3_455 2 ?
O1 O3 H 132.0(15) 4 2 ?
H O3 H 98(3) . 2 ?

loop_
_geom_bond_atom_site_label_1
_geom_bond_atom_site_label_2
_geom_bond_distance
_geom_bond_site_symmetry_2
_geom_bond_publ_flag
Fe O2 2.0540(11) 5_565 ?
Fe O2 2.0540(11) . ?
Fe O1 2.1093(13) 8_455 ?
Fe O1 2.1093(13) 4 ?
Fe O3 2.2193(9) 5_565 ?
Fe O3 2.2193(9) . ?
Fe O2 3.4663(13) 4 ?
Fe O2 3.4663(13) 8_455 ?
Fe O2 3.4955(11) 2 ?
Fe O2 3.4955(11) 6_565 ?
S O1 1.4635(13) 2 ?
S O1 1.4635(13) . ?
S O2 1.4896(11) . ?
S O2 1.4896(11) 2 ?
O1 O2 2.4019(17) . ?
O1 O1 2.409(3) 2 ?
O1 O2 2.4204(17) 2 ?
O1 O2 2.8153(17) 4_545 ?
O1 O3 2.9699(15) 7_556 ?
O1 O2 3.0676(18) 8_556 ?
O1 O3 3.1509(13) 3_545 ?
O1 O3 3.277(2) 1_545 ?
O1 O2 3.3008(16) 6_556 ?
O1 O2 3.3026(17) 7_556 ?
O2 O2 2.413(2) 2 ?
O2 O3 2.7285(14) 3_545 ?
O2 O3 2.9742(12) 5_565 ?
O2 O3 3.0729(19) . ?
O3 H 0.82(2) . ?
O3 H 0.82(2) 2 ?

loop_
_geom_hbond_atom_site_label_D
_geom_hbond_atom_site_label_H
_geom_hbond_atom_site_label_A
_geom_hbond_distance_DH
_geom_hbond_distance_HA
_geom_hbond_distance_DA
_geom_hbond_angle_DHA
_geom_hbond_site_symmetry_A
_geom_hbond_publ_flag
O3 H O2 0.82(2) 1.99(2) 2.7285(14) 148(2) 4 yes

loop_
_geom_torsion_atom_site_label_1
_geom_torsion_atom_site_label_2
_geom_torsion_atom_site_label_3
_geom_torsion_atom_site_label_4
_geom_torsion
_geom_torsion_site_symmetry_1
_geom_torsion_site_symmetry_2
_geom_torsion_site_symmetry_3
_geom_torsion_site_symmetry_4
_geom_torsion_publ_flag
O1 S O1 Fe 115.38(11) 2 . . 4_545 ?
O2 S O1 Fe -5.78(13) . . . 4_545 ?
O2 S O1 Fe -124.19(10) 2 . . 4_545 ?
O1 S O1 O2 121.17(6) 2 . . . ?
O2 S O1 O2 -118.40(9) 2 . . . ?
O2 S O1 O1 -121.17(6) . . . 2 ?
O2 S O1 O1 120.43(6) 2 . . 2 ?
O1 S O1 O2 -120.43(6) 2 . . 2 ?
O2 S O1 O2 118.40(9) . . . 2 ?
O1 S O1 O2 52.66(7) 2 . . 4_545 ?
O2 S O1 O2 -68.50(9) . . . 4_545 ?
O2 S O1 O2 173.10(10) 2 . . 4_545 ?
O1 S O1 O2 161.90(8) 2 . . 8_556 ?
O2 S O1 O2 40.73(8) . . . 8_556 ?
O2 S O1 O2 -77.67(8) 2 . . 8_556 ?
O1 S O1 O3 107.96(5) 2 . . 3_545 ?
O2 S O1 O3 -13.21(7) . . . 3_545 ?
O2 S O1 O3 -131.61(6) 2 . . 3_545 ?
O1 S O1 O3 0.000(0) 2 . . 1_545 ?
O2 S O1 O3 -121.17(6) . . . 1_545 ?
O2 S O1 O3 120.43(6) 2 . . 1_545 ?
O1 S O1 O2 -54.20(6) 2 . . 6_556 ?
O2 S O1 O2 -175.37(7) . . . 6_556 ?
O2 S O1 O2 66.23(10) 2 . . 6_556 ?
O1 S O1 O2 -149.10(7) 2 . . 7_556 ?
O2 S O1 O2 89.74(7) . . . 7_556 ?
O2 S O1 O2 -28.67(8) 2 . . 7_556 ?
O1 S O2 Fe 77.73(10) 2 . . . ?
O1 S O2 Fe -160.70(9) . . . . ?
O2 S O2 Fe -41.09(6) 2 . . . ?
O1 S O2 O1 -121.57(10) 2 . . . ?
O2 S O2 O1 119.60(6) 2 . . . ?
O1 S O2 O2 118.82(6) 2 . . 2 ?
O1 S O2 O2 -119.60(6) . . . 2 ?
O1 S O2 O1 121.57(10) . . . 2 ?
O2 S O2 O1 -118.82(6) 2 . . 2 ?
O1 S O2 O3 -105.34(7) 2 . . 3_545 ?
O1 S O2 O3 16.24(8) . . . 3_545 ?
O2 S O2 O3 135.84(7) 2 . . 3_545 ?
O1 S O2 O1 161.8(3) 2 . . 4 ?
O1 S O2 O1 -76.7(2) . . . 4 ?
O2 S O2 O1 42.9(2) 2 . . 4 ?
O1 S O2 O3 9.21(12) 2 . . 5_565 ?
O1 S O2 O3 130.78(10) . . . 5_565 ?
O2 S O2 O3 -109.61(10) 2 . . 5_565 ?
O1 S O2 O1 61.45(8) 2 . . 8_455 ?
O1 S O2 O1 -176.97(6) . . . 8_455 ?
O2 S O2 O1 -57.37(4) 2 . . 8_455 ?
O1 S O2 O3 118.82(6) 2 . . . ?
O1 S O2 O3 -119.60(6) . . . . ?
O2 S O2 O3 0.0 2 . . . ?
O1 S O2 O1 -47.27(8) 2 . . 6 ?
O1 S O2 O1 74.30(6) . . . 6 ?
O2 S O2 O1 -166.10(6) 2 . . 6 ?
O1 S O2 O1 170.83(6) 2 . . 7_556 ?
O1 S O2 O1 -67.60(7) . . . 7_556 ?
O2 S O2 O1 52.00(3) 2 . . 7_556 ?
